data_1552719
loop_
_publ_author_name
'Cai, Kang'
'Shi, Yi'
'Cao, Changsu'
'Vemuri, Suneal'
'Cui, Binbin'
'Shen, Dengke'
'Wu, Huang'
'Zhang, Long'
'Qiu, Yunyan'
'Chen, Hongliang'
'Jiao, Yang'
'Stern, Charlotte L.'
'Alsubaie, Fehaid M.'
'Xiao, Hai'
'Li, Jun'
'Stoddart, J. Fraser'

_publ_section_title
;
 Tuning radical interactions in trisradical tricationic complexes by
 varying host-cavity sizes.
;
_journal_issue 1
_journal_name_full 'Chemical science'
_journal_page_first 107
_journal_page_last 112
_journal_paper_doi 10.1039/c9sc04860j
_journal_volume 11
_journal_year 2020
_chemical_formula_moiety 'C34 H30 N4 S, 2(F6 P)'
_chemical_formula_sum 'C34 H30 F12 N4 P2 S'
_chemical_formula_weight 816.62
_space_group_crystal_system orthorhombic
_space_group_IT_number 55
_space_group_name_Hall '-P 2 2ab'
_space_group_name_H-M_alt 'P b a m'
_atom_sites_solution_hydrogens geom
_atom_sites_solution_primary dual
_audit_creation_date 2018-01-10
_audit_creation_method
;
Olex2 1.2
(compiled 2017.08.10 svn.r3458 for OlexSys, GUI svn.r5381)
;
_audit_update_record
;
2019-09-24 deposited with the CCDC.	2019-11-01 downloaded from the CCDC.
;
_cell_angle_alpha 90
_cell_angle_beta 90
_cell_angle_gamma 90
_cell_formula_units_Z 2
_cell_length_a 10.2660(6)
_cell_length_b 21.7433(14)
_cell_length_c 9.8244(6)
_cell_measurement_reflns_used 2265
_cell_measurement_temperature 100(2)
_cell_measurement_theta_max 63.763
_cell_measurement_theta_min 4.066
_cell_volume 2193.0(2)
_computing_cell_refinement 'SAINT V8.38A (?, 2016)'
_computing_data_collection 'APEX2 V2014.11-0 (Bruker, 2014)'
_computing_data_reduction 'SAINT V8.38A (?, 2016)'
_computing_molecular_graphics 'Olex2 (Dolomanov et al., 2009)'
_computing_publication_material 'Olex2 (Dolomanov et al., 2009)'
_computing_structure_refinement 'XL (Sheldrick, 2008)'
_computing_structure_solution 'ShelXT (Sheldrick, 2015)'
_diffrn_ambient_temperature 100.01
_diffrn_detector_area_resol_mean 8
_diffrn_measured_fraction_theta_full 0.926
_diffrn_measured_fraction_theta_max 0.998
_diffrn_measurement_device_type 'Bruker Kappa APEX CCD area detector'
_diffrn_measurement_method '\w and \f scans'
_diffrn_radiation_monochromator 'MX optics'
_diffrn_radiation_type CuK\a
_diffrn_radiation_wavelength 1.54178
_diffrn_reflns_av_R_equivalents 0.0463
_diffrn_reflns_av_unetI/netI 0.0299
_diffrn_reflns_Laue_measured_fraction_full 0.926
_diffrn_reflns_Laue_measured_fraction_max 0.998
_diffrn_reflns_limit_h_max 12
_diffrn_reflns_limit_h_min -11
_diffrn_reflns_limit_k_max 25
_diffrn_reflns_limit_k_min -24
_diffrn_reflns_limit_l_max 11
_diffrn_reflns_limit_l_min -9
_diffrn_reflns_number 11620
_diffrn_reflns_point_group_measured_fraction_full 0.926
_diffrn_reflns_point_group_measured_fraction_max 0.998
_diffrn_reflns_theta_full 67.679
_diffrn_reflns_theta_max 64.382
_diffrn_reflns_theta_min 4.066
_diffrn_source microsource
_exptl_absorpt_coefficient_mu 2.050
_exptl_absorpt_correction_T_max 0.7525
_exptl_absorpt_correction_T_min 0.6297
_exptl_absorpt_correction_type multi-scan
_exptl_absorpt_process_details
'SADABS-2016/2 (Bruker,2016/2) was used for absorption correction. wR2(int) was 0.0975 before and 0.0540 after correction. The Ratio of minimum to maximum transmission is 0.8368. The \l/2 correction factor is Not present.'
_exptl_crystal_colour purple
_exptl_crystal_density_diffrn 1.237
_exptl_crystal_description plate
_exptl_crystal_F_000 832
_exptl_crystal_recrystallization_method 'The material was recrystallised from --- by as supplied'
_exptl_crystal_size_max 0.317
_exptl_crystal_size_mid 0.098
_exptl_crystal_size_min 0.026
_refine_diff_density_max 0.486
_refine_diff_density_min -0.339
_refine_diff_density_rms 0.062
_refine_ls_extinction_method none
_refine_ls_goodness_of_fit_ref 1.073
_refine_ls_hydrogen_treatment constr
_refine_ls_matrix_type full
_refine_ls_number_parameters 143
_refine_ls_number_reflns 1953
_refine_ls_number_restraints 0
_refine_ls_restrained_S_all 1.073
_refine_ls_R_factor_all 0.0585
_refine_ls_R_factor_gt 0.0509
_refine_ls_shift/su_max 0.000
_refine_ls_shift/su_mean 0.000
_refine_ls_structure_factor_coef Fsqd
_refine_ls_weighting_details 'w=1/[\s^2^(Fo^2^)+(0.0909P)^2^+1.4114P] where P=(Fo^2^+2Fc^2^)/3'
_refine_ls_weighting_scheme calc
_refine_ls_wR_factor_gt 0.1542
_refine_ls_wR_factor_ref 0.1601
_reflns_Friedel_coverage 0.000
_reflns_number_gt 1633
_reflns_number_total 1953
_reflns_threshold_expression 'I > 2\s(I)'
_cod_data_source_file c9sc04860j2.cif
_cod_data_source_block cx1162
_cod_depositor_comments
;Adding full bibliography for 1552713--1552722.cif.

 Adding full bibliography for 1552713--1552722.cif.
;
_cod_database_code 1552719
_shelxl_version_number 2014-3
_shelx_space_group_comment
;
The symmetry employed for this shelxl refinement is uniquely defined
by the following loop, which should always be used as a source of
symmetry information in preference to the above space-group names.
They are only intended as comments.
;
_shelx_estimated_absorpt_t_max 0.949
_shelx_estimated_absorpt_t_min 0.563
_olex2_refinement_description
;
1. Fixed Uiso
 At 1.2 times of:
  All C(H) groups, All C(H,H) groups
2. Rigid body (RIGU) restrains
 S1, S1A
 with sigma for 1-2 distances of 0.001 and sigma for 1-3 distances of 0.001
3. Others
 Sof(S1A)=0.25*(1-FVAR(2))
 Sof(S1)=0.25*FVAR(2)
 Fixed Sof: C3(0.5) H3(0.5)
4.a Secondary CH2 refined with riding coordinates:
 C4(H4A,H4B)
4.b Aromatic/amide H refined with riding coordinates:
 C1(H1), C3(H3), C5(H5), C6(H6), C8(H8), C9(H9)
;
_smtbx_masks_special_details
;
The solvent masking procedure as implemented in Olex2 was used to remove the
electronic contribution of solvent molecules from the refinement.  As the exact
solvent content is not known, only the atoms used in the refinement model are
reported in the formula here.


Total solvent accessible volume / cell = 625.1 Ang^3^ [28.5%]
Total electron count / cell = 157.8
;
_olex2_date_sample_data_collection 2018-01-09
_olex2_date_sample_submission 2018-01-08
_olex2_diffrn_ambient_temperature_device 'Oxford Cryosystems'
_olex2_exptl_crystal_mounting_method 'The crystal was mounted on a MITIGEN holder in Paratone oil'
_olex2_submission_original_sample_id cx1162
_olex2_submission_special_instructions 'No special instructions were received'

loop_
_space_group_symop_operation_xyz
'x, y, z'
'-x, -y, z'
'-x+1/2, y+1/2, -z'
'x+1/2, -y+1/2, -z'
'-x, -y, -z'
'x, y, -z'
'x-1/2, -y-1/2, z'
'-x-1/2, y-1/2, z'

loop_
_atom_site_label
_atom_site_type_symbol
_atom_site_fract_x
_atom_site_fract_y
_atom_site_fract_z
_atom_site_U_iso_or_equiv
_atom_site_adp_type
_atom_site_occupancy
_atom_site_site_symmetry_order
_atom_site_calc_flag
_atom_site_refinement_flags_posn
_atom_site_refinement_flags_adp
_atom_site_refinement_flags_occupancy
_atom_site_disorder_assembly
_atom_site_disorder_group
S1 S 0.1709(2) 0.30054(12) 0.0000 0.0374(8) Uani 0.443(4) 2 d S TU P A 4
S1A S 0.302(2) 0.3483(10) 0.0000 0.056(8) Uani 0.057(4) 2 d S TU P A 3
N1 N 0.1842(2) 0.36324(10) 0.3223(2) 0.0397(6) Uani 1 1 d . . . . .
C1 C 0.3902(3) 0.32334(18) 0.0716(3) 0.0587(9) Uani 1 1 d . . . B 1
H1 H 0.4646 0.3358 0.1220 0.070 Uiso 1 1 calc R . . B 1
C2 C 0.2801(3) 0.30488(12) 0.1342(3) 0.0383(6) Uani 1 1 d . . . . .
C3 C 0.1756(7) 0.2755(4) 0.0725(7) 0.0601(19) Uani 0.5 1 d . . . A 2
H3 H 0.1082 0.2565 0.1238 0.072 Uiso 0.5 1 calc R . . A 2
C4 C 0.2605(3) 0.30767(12) 0.2851(3) 0.0447(7) Uani 1 1 d . . . . .
H4A H 0.2138 0.2704 0.3160 0.054 Uiso 1 1 calc R . . . .
H4B H 0.3462 0.3088 0.3312 0.054 Uiso 1 1 calc R . . . .
C5 C 0.2450(3) 0.41929(12) 0.3273(3) 0.0398(7) Uani 1 1 d . . . . .
H5 H 0.3374 0.4211 0.3231 0.048 Uiso 1 1 calc R . . . .
C6 C 0.1760(3) 0.47214(12) 0.3380(2) 0.0363(6) Uani 1 1 d . . . . .
H6 H 0.2213 0.5102 0.3431 0.044 Uiso 1 1 calc R . . . .
C7 C 0.0374(3) 0.47225(11) 0.3419(2) 0.0324(6) Uani 1 1 d . . . . .
C8 C -0.0209(3) 0.41286(12) 0.3407(2) 0.0363(6) Uani 1 1 d . . . . .
H8 H -0.1129 0.4095 0.3470 0.044 Uiso 1 1 calc R . . . .
C9 C 0.0520(3) 0.36095(12) 0.3308(3) 0.0404(7) Uani 1 1 d . . . . .
H9 H 0.0097 0.3221 0.3297 0.048 Uiso 1 1 calc R . . . .
P1 P 0.12174(9) 0.15659(4) 0.5000 0.0364(3) Uani 1 2 d S T P . .
F1 F 0.1229(2) 0.15657(11) 0.3390(2) 0.0757(7) Uani 1 1 d . . . . .
F2 F 0.0629(2) 0.22422(11) 0.5000 0.0625(8) Uani 1 2 d S T P . .
F3 F -0.0213(2) 0.12843(11) 0.5000 0.0659(8) Uani 1 2 d S T P . .
F4 F 0.1814(2) 0.08927(11) 0.5000 0.0664(8) Uani 1 2 d S T P . .
F5 F 0.2638(2) 0.18530(10) 0.5000 0.0481(6) Uani 1 2 d S T P . .

loop_
_atom_site_aniso_label
_atom_site_aniso_U_11
_atom_site_aniso_U_22
_atom_site_aniso_U_33
_atom_site_aniso_U_23
_atom_site_aniso_U_13
_atom_site_aniso_U_12
S1 0.0348(11) 0.0431(15) 0.0342(17) 0.000 0.000 -0.0052(9)
S1A 0.086(16) 0.051(12) 0.032(11) 0.000 0.000 0.011(10)
N1 0.0536(13) 0.0284(12) 0.0371(13) 0.0023(9) 0.0101(10) 0.0067(10)
C1 0.059(2) 0.079(2) 0.0387(16) -0.0022(17) -0.0040(16) -0.0148(17)
C2 0.0460(15) 0.0335(14) 0.0355(15) -0.0041(11) -0.0044(12) 0.0122(12)
C3 0.090(5) 0.062(5) 0.029(4) 0.011(3) 0.003(3) -0.035(4)
C4 0.0585(17) 0.0275(14) 0.0480(17) 0.0015(12) 0.0120(14) 0.0099(12)
C5 0.0489(15) 0.0364(15) 0.0340(14) 0.0007(11) 0.0080(12) 0.0037(12)
C6 0.0533(15) 0.0261(13) 0.0296(13) -0.0011(10) 0.0053(12) 0.0023(11)
C7 0.0464(14) 0.0319(13) 0.0189(12) 0.0006(10) 0.0019(10) 0.0042(11)
C8 0.0520(15) 0.0317(14) 0.0252(13) 0.0000(10) 0.0011(11) 0.0035(11)
C9 0.0593(17) 0.0279(13) 0.0338(15) 0.0028(11) 0.0079(13) 0.0021(12)
P1 0.0320(5) 0.0243(5) 0.0528(6) 0.000 0.000 -0.0021(4)
F1 0.0895(16) 0.0822(16) 0.0555(13) -0.0040(10) -0.0092(10) -0.0137(12)
F2 0.0371(12) 0.0312(13) 0.119(2) 0.000 0.000 0.0043(10)
F3 0.0371(13) 0.0438(15) 0.117(2) 0.000 0.000 -0.0130(11)
F4 0.0499(14) 0.0283(13) 0.121(2) 0.000 0.000 0.0026(11)
F5 0.0318(11) 0.0316(12) 0.0809(17) 0.000 0.000 -0.0031(9)

loop_
_atom_type_symbol
_atom_type_description
_atom_type_scat_dispersion_real
_atom_type_scat_dispersion_imag
_atom_type_scat_source
C C 0.0181 0.0091 'International Tables Vol C Tables 4.2.6.8 and 6.1.1.4'
H H 0.0000 0.0000 'International Tables Vol C Tables 4.2.6.8 and 6.1.1.4'
F F 0.0727 0.0534 'International Tables Vol C Tables 4.2.6.8 and 6.1.1.4'
N N 0.0311 0.0180 'International Tables Vol C Tables 4.2.6.8 and 6.1.1.4'
P P 0.2955 0.4335 'International Tables Vol C Tables 4.2.6.8 and 6.1.1.4'
S S 0.3331 0.5567 'International Tables Vol C Tables 4.2.6.8 and 6.1.1.4'

loop_
_geom_angle_atom_site_label_1
_geom_angle_atom_site_label_2
_geom_angle_atom_site_label_3
_geom_angle
_geom_angle_site_symmetry_1
_geom_angle_site_symmetry_3
C2 S1 C2 99.1(2) . 6
C2 S1A C2 107.3(12) . 6
C5 N1 C4 119.5(2) . .
C9 N1 C4 120.8(2) . .
C9 N1 C5 119.0(2) . .
C1 C1 H1 121.4 6 .
C2 C1 C1 117.14(17) . 6
C2 C1 H1 121.4 . .
C1 C2 C4 123.5(3) . .
C3 C2 C4 110.4(4) . .
C4 C2 S1 132.0(2) . .
C4 C2 S1A 142.4(6) . .
C2 C3 C3 115.9(3) . 6
C2 C3 H3 122.0 . .
C3 C3 H3 122.0 6 .
N1 C4 C2 110.3(2) . .
N1 C4 H4A 109.6 . .
N1 C4 H4B 109.6 . .
C2 C4 H4A 109.6 . .
C2 C4 H4B 109.6 . .
H4A C4 H4B 108.1 . .
N1 C5 H5 119.4 . .
C6 C5 N1 121.3(3) . .
C6 C5 H5 119.4 . .
C5 C6 H6 119.1 . .
C5 C6 C7 121.8(3) . .
C7 C6 H6 119.1 . .
C6 C7 C7 122.5(3) . 2_565
C8 C7 C6 114.7(2) . .
C8 C7 C7 122.7(3) . 2_565
C7 C8 H8 119.2 . .
C9 C8 C7 121.6(3) . .
C9 C8 H8 119.2 . .
N1 C9 H9 119.2 . .
C8 C9 N1 121.6(3) . .
C8 C9 H9 119.2 . .
F1 P1 F1 179.15(18) 6_556 .
F1 P1 F2 90.18(9) 6_556 .
F1 P1 F2 90.18(9) . .
F1 P1 F3 90.39(8) . .
F1 P1 F3 90.39(8) 6_556 .
F1 P1 F4 89.82(9) 6_556 .
F1 P1 F4 89.82(9) . .
F1 P1 F5 89.62(8) . .
F1 P1 F5 89.62(8) 6_556 .
F2 P1 F3 90.31(13) . .
F4 P1 F2 179.63(13) . .
F4 P1 F3 90.05(14) . .
F5 P1 F2 89.16(12) . .
F5 P1 F3 179.48(14) . .
F5 P1 F4 90.47(13) . .

loop_
_geom_bond_atom_site_label_1
_geom_bond_atom_site_label_2
_geom_bond_distance
_geom_bond_site_symmetry_2
S1 C2 1.733(3) .
S1 C2 1.733(3) 6
S1A C2 1.637(13) 6
S1A C2 1.637(13) .
N1 C4 1.486(3) .
N1 C5 1.370(3) .
N1 C9 1.361(4) .
C1 C1 1.407(6) 6
C1 H1 0.9500 .
C1 C2 1.348(4) .
C2 C3 1.388(7) .
C2 C4 1.497(4) .
C3 C3 1.424(14) 6
C3 H3 0.9500 .
C4 H4A 0.9900 .
C4 H4B 0.9900 .
C5 H5 0.9500 .
C5 C6 1.354(4) .
C6 H6 0.9500 .
C6 C7 1.424(4) .
C7 C7 1.430(5) 2_565
C7 C8 1.423(4) .
C8 H8 0.9500 .
C8 C9 1.357(4) .
C9 H9 0.9500 .
P1 F1 1.582(2) .
P1 F1 1.582(2) 6_556
P1 F2 1.590(2) .
P1 F3 1.591(2) .
P1 F4 1.587(2) .
P1 F5 1.586(2) .

loop_
_smtbx_masks_void_nr
_smtbx_masks_void_average_x
_smtbx_masks_void_average_y
_smtbx_masks_void_average_z
_smtbx_masks_void_volume
_smtbx_masks_void_count_electrons
1 -0.377 0.000 -0.130 312.6 78.9
2 -0.011 0.500 -0.562 312.6 78.9
